data_7201169
loop_
_publ_author_name
'Yin, Zhenming'
'Wang, Wuyan'
'Du, Miao'
'Wang, Xiuguang'
'Guo, Jianhua'

_publ_section_title
;
 Crystal engineering of 5,5&#x2032;-bisdiazo-dipyrromethane with
 halogen&#x22EF;\p synthons
;
_journal_issue 11
_journal_name_full CrystEngComm
_journal_page_first 2441
_journal_paper_doi 10.1039/b905568a
_journal_volume 11
_journal_year 2009
_chemical_formula_sum 'C51 H49 Br4 Cl3 N12'
_chemical_formula_weight 1256.01
_chemical_name_systematic
;
?
;
_space_group_IT_number 2
_symmetry_cell_setting triclinic
_symmetry_space_group_name_Hall '-P 1'
_symmetry_space_group_name_H-M 'P -1'
_atom_sites_solution_hydrogens geom
_atom_sites_solution_primary direct
_atom_sites_solution_secondary difmap
_audit_creation_method SHELXL-97
_cell_angle_alpha 97.289(4)
_cell_angle_beta 103.462(3)
_cell_angle_gamma 107.880(3)
_cell_formula_units_Z 2
_cell_length_a 12.2064(19)
_cell_length_b 14.770(2)
_cell_length_c 17.428(3)
_cell_measurement_reflns_used 2011
_cell_measurement_temperature 296(2)
_cell_measurement_theta_max 18.62
_cell_measurement_theta_min 2.16
_cell_volume 2840.6(8)
_computing_cell_refinement 'Bruker SMART APEX II'
_computing_data_collection 'Bruker SMART APEX II'
_computing_data_reduction 'Bruker SAINT'
_computing_molecular_graphics 'Bruker SHELXTL'
_computing_publication_material 'Bruker SHELXTL'
_computing_structure_refinement 'SHELXL-97 (Sheldrick, 1997)'
_computing_structure_solution 'SHELXS-97 (Sheldrick, 1990)'
_diffrn_ambient_temperature 296(2)
_diffrn_measured_fraction_theta_full 0.994
_diffrn_measured_fraction_theta_max 0.994
_diffrn_measurement_device_type 'APEX II CCD area detector'
_diffrn_measurement_method 'phi and omega scans'
_diffrn_radiation_monochromator graphite
_diffrn_radiation_source 'fine-focus sealed tube'
_diffrn_radiation_type MoK\a
_diffrn_radiation_wavelength 0.71073
_diffrn_reflns_av_R_equivalents 0.0334
_diffrn_reflns_av_sigmaI/netI 0.0970
_diffrn_reflns_limit_h_max 14
_diffrn_reflns_limit_h_min -13
_diffrn_reflns_limit_k_max 16
_diffrn_reflns_limit_k_min -17
_diffrn_reflns_limit_l_max 20
_diffrn_reflns_limit_l_min -15
_diffrn_reflns_number 14654
_diffrn_reflns_theta_full 25.03
_diffrn_reflns_theta_max 25.03
_diffrn_reflns_theta_min 1.48
_exptl_absorpt_coefficient_mu 3.020
_exptl_absorpt_correction_T_max 1.000000
_exptl_absorpt_correction_T_min 0.641066
_exptl_absorpt_correction_type multi-scan
_exptl_absorpt_process_details SADABS
_exptl_crystal_colour ORANGE
_exptl_crystal_density_diffrn 1.468
_exptl_crystal_density_meas ?
_exptl_crystal_density_method 'not measured'
_exptl_crystal_description BLOCK
_exptl_crystal_F_000 1260
_exptl_crystal_size_max 0.24
_exptl_crystal_size_mid 0.20
_exptl_crystal_size_min 0.16
_refine_diff_density_max 0.762
_refine_diff_density_min -0.681
_refine_diff_density_rms 0.068
_refine_ls_extinction_method none
_refine_ls_goodness_of_fit_ref 1.004
_refine_ls_hydrogen_treatment constr
_refine_ls_matrix_type full
_refine_ls_number_parameters 630
_refine_ls_number_reflns 9981
_refine_ls_number_restraints 0
_refine_ls_restrained_S_all 1.004
_refine_ls_R_factor_all 0.1717
_refine_ls_R_factor_gt 0.0650
_refine_ls_shift/su_max 0.000
_refine_ls_shift/su_mean 0.000
_refine_ls_structure_factor_coef Fsqd
_refine_ls_weighting_details 'calc w=1/[\s^2^(Fo^2^)+(0.0812P)^2^+2.4936P] where P=(Fo^2^+2Fc^2^)/3'
_refine_ls_weighting_scheme calc
_refine_ls_wR_factor_gt 0.1565
_refine_ls_wR_factor_ref 0.2029
_reflns_number_gt 4267
_reflns_number_total 9981
_reflns_threshold_expression >2sigma(I)
_cod_data_source_file b905568a.txt
_cod_data_source_block 071209a
_cod_depositor_comments
;
The following automatic conversions were performed:
'_symmetry_cell_setting' value 'Triclinic' changed to 'triclinic'
according to '/home/saulius/struct/CIF-dictionaries/cif_core.dic'
dictionary named 'cif_core.dic' version 2.4.1 from
2010-06-29.

'_exptl_absorpt_correction_type' value 'MULTI-SCAN' changed
to 'multi-scan' according to
'/home/saulius/struct/CIF-dictionaries/cif_core.dic' dictionary named
'cif_core.dic' version 2.4.1 from 2010-06-29.

Automatic conversion script
Id: cif_fix_enum 1527 2010-12-29 10:47:43Z saulius 

The following automatic conversions were performed:

'_exptl_crystal_density_meas' value 'NONE' was changed to '?' - the
value is perceived as not measured.

Automatic conversion script
Id: cif_fix_values 3008 2015-01-20 13:52:24Z robertas 
;
_cod_original_sg_symbol_H-M P-1
_cod_database_code 7201169

loop_
_symmetry_equiv_pos_as_xyz
'x, y, z'
'-x, -y, -z'

loop_
_atom_site_label
_atom_site_type_symbol
_atom_site_fract_x
_atom_site_fract_y
_atom_site_fract_z
_atom_site_U_iso_or_equiv
_atom_site_adp_type
_atom_site_occupancy
_atom_site_symmetry_multiplicity
_atom_site_calc_flag
_atom_site_refinement_flags
_atom_site_disorder_assembly
_atom_site_disorder_group
Br1 Br 0.17957(10) -0.11576(7) 0.04653(7) 0.1090(4) Uani 1 1 d . . .
Br2 Br 0.88804(10) 0.96688(10) 0.16665(8) 0.1414(5) Uani 1 1 d . . .
Br3 Br -0.52358(7) 0.10198(7) 0.12045(8) 0.1141(4) Uani 1 1 d . . .
Br4 Br 0.41917(14) 0.99236(8) 0.66393(7) 0.1425(5) Uani 1 1 d . . .
N1 N 0.1403(4) 0.4138(4) 0.3066(3) 0.0498(14) Uani 1 1 d . . .
H1' H 0.1063 0.4007 0.2554 0.060 Uiso 1 1 calc R . .
N2 N 0.2151(5) 0.2782(4) 0.3118(4) 0.0599(15) Uani 1 1 d . . .
N3 N 0.1827(5) 0.2613(4) 0.2350(4) 0.0546(14) Uani 1 1 d . . .
N4 N 0.2208(5) 0.6408(4) 0.2656(3) 0.0509(14) Uani 1 1 d . . .
H4' H 0.2827 0.6428 0.3024 0.061 Uiso 1 1 calc R . .
N5 N 0.3245(5) 0.7324(4) 0.1800(3) 0.0598(15) Uani 1 1 d . . .
N6 N 0.4231(5) 0.7297(4) 0.2245(3) 0.0530(14) Uani 1 1 d . . .
N7 N 0.2158(4) 0.4135(3) 0.1304(3) 0.0397(12) Uani 1 1 d . . .
H7' H 0.2113 0.3790 0.1665 0.048 Uiso 1 1 calc R . .
N8 N 0.0015(4) 0.3817(4) 0.0754(3) 0.0483(13) Uani 1 1 d . . .
N9 N -0.0139(4) 0.3389(4) 0.1330(3) 0.0465(13) Uani 1 1 d . . .
N10 N 0.4570(4) 0.5549(4) 0.2881(3) 0.0442(13) Uani 1 1 d . . .
H10' H 0.4331 0.5979 0.2674 0.053 Uiso 1 1 calc R . .
N11 N 0.4961(5) 0.6259(4) 0.4315(3) 0.0551(15) Uani 1 1 d . . .
N12 N 0.4476(5) 0.6858(4) 0.4081(3) 0.0572(15) Uani 1 1 d . . .
C1 C 0.1448(6) 0.1491(5) 0.1122(5) 0.063(2) Uani 1 1 d . . .
H1 H 0.1188 0.1925 0.0851 0.076 Uiso 1 1 calc R . .
C2 C 0.1432(6) 0.0643(5) 0.0684(5) 0.066(2) Uani 1 1 d . . .
H2 H 0.1165 0.0508 0.0123 0.079 Uiso 1 1 calc R . .
C3 C 0.1809(6) 0.0000(5) 0.1073(6) 0.067(2) Uani 1 1 d . . .
C4 C 0.2213(7) 0.0179(6) 0.1905(6) 0.077(2) Uani 1 1 d . . .
H4 H 0.2465 -0.0266 0.2164 0.092 Uiso 1 1 calc R . .
C5 C 0.2233(6) 0.1043(6) 0.2351(5) 0.067(2) Uani 1 1 d . . .
H5 H 0.2507 0.1177 0.2912 0.081 Uiso 1 1 calc R . .
C6 C 0.1843(5) 0.1711(5) 0.1956(4) 0.0516(17) Uani 1 1 d . . .
C7 C 0.2013(6) 0.3611(5) 0.3459(4) 0.0528(17) Uani 1 1 d . . .
C8 C 0.2425(7) 0.4058(6) 0.4270(4) 0.071(2) Uani 1 1 d . . .
H8 H 0.2858 0.3857 0.4685 0.085 Uiso 1 1 calc R . .
C9 C 0.2072(7) 0.4860(6) 0.4345(4) 0.069(2) Uani 1 1 d . . .
H9 H 0.2251 0.5305 0.4824 0.082 Uiso 1 1 calc R . .
C10 C 0.1412(6) 0.4897(5) 0.3600(4) 0.0519(17) Uani 1 1 d . . .
C11 C 0.0712(6) 0.5536(5) 0.3340(4) 0.0554(18) Uani 1 1 d . . .
C12 C -0.0635(6) 0.4929(6) 0.3064(5) 0.073(2) Uani 1 1 d . . .
H12A H -0.1080 0.5358 0.2929 0.087 Uiso 1 1 calc R . .
H12B H -0.0799 0.4456 0.2574 0.087 Uiso 1 1 calc R . .
C13 C -0.1114(8) 0.4387(8) 0.3676(5) 0.117(4) Uani 1 1 d . . .
H13A H -0.0656 0.3982 0.3837 0.175 Uiso 1 1 calc R . .
H13B H -0.1943 0.3989 0.3435 0.175 Uiso 1 1 calc R . .
H13C H -0.1041 0.4849 0.4142 0.175 Uiso 1 1 calc R . .
C14 C 0.1006(7) 0.6394(6) 0.4068(5) 0.082(2) Uani 1 1 d . . .
H14A H 0.0750 0.6126 0.4504 0.099 Uiso 1 1 calc R . .
H14B H 0.1870 0.6723 0.4261 0.099 Uiso 1 1 calc R . .
C15 C 0.0412(10) 0.7149(8) 0.3872(6) 0.145(5) Uani 1 1 d . . .
H15A H 0.0681 0.7438 0.3455 0.217 Uiso 1 1 calc R . .
H15B H 0.0629 0.7647 0.4348 0.217 Uiso 1 1 calc R . .
H15C H -0.0446 0.6835 0.3690 0.217 Uiso 1 1 calc R . .
C16 C 0.1035(6) 0.5963(5) 0.2642(4) 0.0533(17) Uani 1 1 d . . .
C17 C 0.0329(7) 0.6084(6) 0.1954(5) 0.071(2) Uani 1 1 d . . .
H17 H -0.0507 0.5846 0.1788 0.086 Uiso 1 1 calc R . .
C18 C 0.1050(7) 0.6613(6) 0.1548(5) 0.080(2) Uani 1 1 d . . .
H18 H 0.0791 0.6798 0.1067 0.096 Uiso 1 1 calc R . .
C19 C 0.2243(6) 0.6820(5) 0.1990(4) 0.0559(18) Uani 1 1 d . . .
C20 C 0.5284(6) 0.7871(5) 0.2067(4) 0.0520(17) Uani 1 1 d . . .
C21 C 0.5291(7) 0.8458(5) 0.1505(4) 0.065(2) Uani 1 1 d . . .
H21 H 0.4570 0.8494 0.1211 0.078 Uiso 1 1 calc R . .
C22 C 0.6354(8) 0.8988(6) 0.1379(5) 0.078(2) Uani 1 1 d . . .
H22 H 0.6354 0.9378 0.1000 0.094 Uiso 1 1 calc R . .
C23 C 0.7419(8) 0.8933(6) 0.1822(6) 0.081(2) Uani 1 1 d . . .
C24 C 0.7435(7) 0.8370(6) 0.2390(6) 0.087(3) Uani 1 1 d . . .
H24 H 0.8157 0.8343 0.2690 0.104 Uiso 1 1 calc R . .
C25 C 0.6357(7) 0.7842(6) 0.2511(5) 0.077(2) Uani 1 1 d . . .
H25 H 0.6361 0.7462 0.2898 0.092 Uiso 1 1 calc R . .
C26 C -0.2346(6) 0.2888(5) 0.0678(4) 0.0533(18) Uani 1 1 d . . .
H26 H -0.2238 0.3276 0.0301 0.064 Uiso 1 1 calc R . .
C27 C -0.3492(6) 0.2326(5) 0.0663(5) 0.0594(19) Uani 1 1 d . . .
H27 H -0.4154 0.2316 0.0264 0.071 Uiso 1 1 calc R . .
C28 C -0.3651(6) 0.1781(5) 0.1239(5) 0.068(2) Uani 1 1 d . . .
C29 C -0.2699(7) 0.1749(6) 0.1828(5) 0.082(2) Uani 1 1 d . . .
H29 H -0.2820 0.1370 0.2209 0.099 Uiso 1 1 calc R . .
C30 C -0.1560(6) 0.2301(6) 0.1831(5) 0.072(2) Uani 1 1 d . . .
H30 H -0.0904 0.2296 0.2226 0.086 Uiso 1 1 calc R . .
C31 C -0.1354(5) 0.2873(4) 0.1257(4) 0.0461(16) Uani 1 1 d . . .
C32 C 0.1187(5) 0.4249(5) 0.0777(4) 0.0449(16) Uani 1 1 d . . .
C33 C 0.1644(6) 0.4861(5) 0.0310(4) 0.0593(19) Uani 1 1 d . . .
H33 H 0.1201 0.5068 -0.0096 0.071 Uiso 1 1 calc R . .
C34 C 0.2876(5) 0.5117(5) 0.0548(4) 0.0533(18) Uani 1 1 d . . .
H34 H 0.3406 0.5533 0.0332 0.064 Uiso 1 1 calc R . .
C35 C 0.3193(5) 0.4656(4) 0.1157(3) 0.0370(14) Uani 1 1 d . . .
C36 C 0.4380(5) 0.4545(4) 0.1544(4) 0.0398(15) Uani 1 1 d . . .
C37 C 0.4291(6) 0.3488(5) 0.1236(4) 0.0542(18) Uani 1 1 d . . .
H37A H 0.5074 0.3435 0.1437 0.065 Uiso 1 1 calc R . .
H37B H 0.3740 0.3054 0.1463 0.065 Uiso 1 1 calc R . .
C38 C 0.3863(7) 0.3141(5) 0.0311(4) 0.073(2) Uani 1 1 d . . .
H38A H 0.3094 0.3201 0.0104 0.110 Uiso 1 1 calc R . .
H38B H 0.3795 0.2472 0.0171 0.110 Uiso 1 1 calc R . .
H38C H 0.4434 0.3533 0.0082 0.110 Uiso 1 1 calc R . .
C39 C 0.5383(5) 0.5293(5) 0.1312(4) 0.0543(18) Uani 1 1 d . . .
H39A H 0.5231 0.5138 0.0730 0.065 Uiso 1 1 calc R . .
H39B H 0.5340 0.5935 0.1456 0.065 Uiso 1 1 calc R . .
C40 C 0.6663(6) 0.5328(6) 0.1717(5) 0.085(3) Uani 1 1 d . . .
H40A H 0.6833 0.5500 0.2293 0.128 Uiso 1 1 calc R . .
H40B H 0.7232 0.5804 0.1543 0.128 Uiso 1 1 calc R . .
H40C H 0.6722 0.4700 0.1568 0.128 Uiso 1 1 calc R . .
C41 C 0.4642(5) 0.4740(5) 0.2455(4) 0.0469(16) Uani 1 1 d . . .
C42 C 0.5068(6) 0.4247(5) 0.3011(4) 0.0595(19) Uani 1 1 d . . .
H42 H 0.5205 0.3667 0.2890 0.071 Uiso 1 1 calc R . .
C43 C 0.5255(7) 0.4765(5) 0.3779(4) 0.068(2) Uani 1 1 d . . .
H43 H 0.5541 0.4595 0.4262 0.082 Uiso 1 1 calc R . .
C44 C 0.4945(6) 0.5570(5) 0.3701(4) 0.0517(17) Uani 1 1 d . . .
C45 C 0.4491(6) 0.7581(5) 0.4719(4) 0.0578(18) Uani 1 1 d . . .
C46 C 0.4014(7) 0.8277(6) 0.4484(5) 0.077(2) Uani 1 1 d . . .
H46 H 0.3753 0.8279 0.3939 0.092 Uiso 1 1 calc R . .
C47 C 0.3927(8) 0.8964(6) 0.5056(6) 0.089(3) Uani 1 1 d . . .
H47 H 0.3607 0.9429 0.4896 0.107 Uiso 1 1 calc R . .
C48 C 0.4311(9) 0.8963(6) 0.5857(6) 0.089(3) Uani 1 1 d . . .
C49 C 0.4799(8) 0.8305(7) 0.6108(5) 0.089(3) Uani 1 1 d . . .
H49 H 0.5067 0.8323 0.6657 0.107 Uiso 1 1 calc R . .
C50 C 0.4899(7) 0.7610(6) 0.5548(5) 0.075(2) Uani 1 1 d . . .
H50 H 0.5237 0.7159 0.5720 0.090 Uiso 1 1 calc R . .
Cl1 Cl 0.8077(6) 0.8296(6) 0.4730(4) 0.349(4) Uani 1 1 d . . .
Cl2 Cl 1.0238(6) 0.8847(6) 0.5939(4) 0.297(3) Uani 1 1 d . . .
Cl3 Cl 0.8787(7) 0.9987(5) 0.5960(4) 0.309(3) Uani 1 1 d . . .
C51 C 0.8799(16) 0.8790(12) 0.5685(11) 0.199(6) Uiso 1 1 d . . .
H51 H 0.8387 0.8388 0.6011 0.238 Uiso 1 1 calc R . .

loop_
_atom_site_aniso_label
_atom_site_aniso_U_11
_atom_site_aniso_U_22
_atom_site_aniso_U_33
_atom_site_aniso_U_23
_atom_site_aniso_U_13
_atom_site_aniso_U_12
Br1 0.1147(8) 0.0699(6) 0.1356(10) -0.0051(6) 0.0325(7) 0.0363(6)
Br2 0.0867(8) 0.1830(12) 0.1252(10) 0.0397(9) 0.0474(7) -0.0087(7)
Br3 0.0490(5) 0.1102(8) 0.1858(12) 0.0728(8) 0.0377(6) 0.0120(5)
Br4 0.2319(15) 0.0958(8) 0.1141(10) -0.0030(7) 0.0797(10) 0.0650(9)
N1 0.044(3) 0.064(4) 0.036(3) 0.013(3) 0.005(3) 0.016(3)
N2 0.062(4) 0.067(4) 0.048(4) 0.016(3) 0.009(3) 0.023(3)
N3 0.046(3) 0.056(4) 0.058(4) 0.015(3) 0.011(3) 0.016(3)
N4 0.047(3) 0.060(4) 0.043(3) 0.008(3) 0.002(3) 0.024(3)
N5 0.054(4) 0.060(4) 0.064(4) 0.020(3) 0.013(3) 0.019(3)
N6 0.047(3) 0.054(3) 0.054(4) 0.009(3) 0.009(3) 0.016(3)
N7 0.034(3) 0.050(3) 0.035(3) 0.017(3) 0.007(2) 0.014(2)
N8 0.033(3) 0.059(4) 0.050(4) 0.016(3) 0.008(3) 0.012(3)
N9 0.036(3) 0.053(3) 0.046(3) 0.013(3) 0.008(3) 0.010(3)
N10 0.038(3) 0.052(3) 0.042(3) 0.014(3) 0.003(3) 0.018(3)
N11 0.057(4) 0.061(4) 0.040(4) 0.010(3) -0.001(3) 0.023(3)
N12 0.063(4) 0.054(4) 0.047(4) 0.007(3) 0.003(3) 0.019(3)
C1 0.061(5) 0.052(5) 0.070(6) 0.012(4) 0.010(4) 0.018(4)
C2 0.066(5) 0.056(5) 0.063(5) 0.004(4) 0.006(4) 0.016(4)
C3 0.053(5) 0.053(5) 0.090(7) 0.003(5) 0.023(5) 0.012(4)
C4 0.089(6) 0.065(6) 0.095(7) 0.030(5) 0.032(5) 0.044(5)
C5 0.068(5) 0.078(6) 0.066(5) 0.036(5) 0.019(4) 0.032(4)
C6 0.040(4) 0.058(5) 0.053(5) 0.011(4) 0.010(3) 0.014(3)
C7 0.052(4) 0.060(5) 0.041(4) 0.014(4) 0.002(3) 0.018(4)
C8 0.080(6) 0.084(6) 0.044(5) 0.019(4) -0.003(4) 0.035(5)
C9 0.076(5) 0.078(6) 0.046(5) 0.005(4) 0.012(4) 0.026(5)
C10 0.048(4) 0.068(5) 0.037(4) 0.008(4) 0.010(3) 0.019(4)
C11 0.046(4) 0.072(5) 0.045(4) 0.010(4) 0.007(3) 0.023(4)
C12 0.049(4) 0.104(6) 0.069(5) 0.022(5) 0.019(4) 0.029(4)
C13 0.077(6) 0.178(10) 0.089(7) 0.042(7) 0.041(6) 0.017(6)
C14 0.091(6) 0.094(6) 0.061(5) -0.003(5) 0.018(5) 0.042(5)
C15 0.191(12) 0.148(10) 0.108(8) -0.026(7) 0.006(8) 0.125(10)
C16 0.051(4) 0.058(4) 0.049(5) 0.004(4) 0.008(4) 0.024(4)
C17 0.046(4) 0.098(6) 0.070(6) 0.034(5) 0.006(4) 0.027(4)
C18 0.055(5) 0.110(7) 0.074(6) 0.041(5) 0.006(5) 0.031(5)
C19 0.054(5) 0.065(5) 0.046(5) 0.014(4) 0.007(4) 0.022(4)
C20 0.052(4) 0.048(4) 0.050(5) 0.007(4) 0.014(4) 0.012(4)
C21 0.068(5) 0.063(5) 0.057(5) 0.009(4) 0.013(4) 0.018(4)
C22 0.082(6) 0.074(6) 0.067(6) 0.018(5) 0.027(5) 0.005(5)
C23 0.077(6) 0.077(6) 0.071(6) 0.004(5) 0.024(5) 0.004(5)
C24 0.058(5) 0.094(7) 0.092(7) 0.014(6) 0.010(5) 0.013(5)
C25 0.055(5) 0.083(6) 0.082(6) 0.031(5) 0.007(5) 0.016(4)
C26 0.041(4) 0.059(4) 0.065(5) 0.022(4) 0.019(4) 0.019(3)
C27 0.035(4) 0.061(5) 0.079(5) 0.014(4) 0.009(4) 0.018(4)
C28 0.038(4) 0.061(5) 0.097(6) 0.017(5) 0.017(4) 0.008(4)
C29 0.060(5) 0.086(6) 0.099(7) 0.050(5) 0.026(5) 0.009(5)
C30 0.043(4) 0.094(6) 0.069(5) 0.030(5) 0.005(4) 0.013(4)
C31 0.040(4) 0.047(4) 0.043(4) 0.006(3) 0.008(3) 0.010(3)
C32 0.035(4) 0.057(4) 0.040(4) 0.011(3) 0.004(3) 0.018(3)
C33 0.039(4) 0.082(5) 0.063(5) 0.043(4) 0.009(4) 0.024(4)
C34 0.033(4) 0.078(5) 0.055(5) 0.038(4) 0.012(3) 0.020(3)
C35 0.033(3) 0.041(4) 0.033(4) 0.005(3) 0.005(3) 0.011(3)
C36 0.036(3) 0.046(4) 0.038(4) 0.009(3) 0.013(3) 0.012(3)
C37 0.045(4) 0.066(5) 0.053(5) 0.010(4) 0.012(3) 0.024(4)
C38 0.086(6) 0.078(5) 0.055(5) 0.006(4) 0.012(4) 0.037(5)
C39 0.041(4) 0.060(4) 0.058(5) 0.010(4) 0.013(3) 0.013(3)
C40 0.039(4) 0.115(7) 0.098(7) 0.032(6) 0.011(4) 0.023(4)
C41 0.031(3) 0.052(4) 0.053(5) 0.009(4) 0.004(3) 0.016(3)
C42 0.062(5) 0.066(5) 0.044(5) 0.009(4) -0.003(4) 0.029(4)
C43 0.089(6) 0.071(5) 0.039(5) 0.015(4) -0.004(4) 0.035(5)
C44 0.051(4) 0.059(5) 0.034(4) 0.003(4) -0.005(3) 0.019(4)
C45 0.062(5) 0.059(5) 0.047(5) 0.008(4) 0.011(4) 0.018(4)
C46 0.106(7) 0.066(5) 0.052(5) 0.002(4) 0.004(5) 0.038(5)
C47 0.114(7) 0.074(6) 0.085(7) 0.011(6) 0.025(6) 0.046(5)
C48 0.123(8) 0.073(6) 0.068(7) 0.000(5) 0.035(6) 0.030(6)
C49 0.130(8) 0.082(6) 0.048(5) 0.001(5) 0.016(5) 0.039(6)
C50 0.089(6) 0.076(6) 0.056(5) 0.011(5) 0.007(5) 0.034(5)
Cl1 0.278(7) 0.407(10) 0.206(6) 0.088(6) -0.007(5) -0.046(6)
Cl2 0.249(6) 0.390(9) 0.232(6) 0.033(6) 0.060(5) 0.104(6)
Cl3 0.472(10) 0.257(6) 0.312(8) 0.147(6) 0.194(7) 0.191(7)

loop_
_atom_type_symbol
_atom_type_description
_atom_type_scat_dispersion_real
_atom_type_scat_dispersion_imag
_atom_type_scat_source
C C 0.0033 0.0016 'International Tables Vol C Tables 4.2.6.8 and 6.1.1.4'
H H 0.0000 0.0000 'International Tables Vol C Tables 4.2.6.8 and 6.1.1.4'
N N 0.0061 0.0033 'International Tables Vol C Tables 4.2.6.8 and 6.1.1.4'
Cl Cl 0.1484 0.1585 'International Tables Vol C Tables 4.2.6.8 and 6.1.1.4'
Br Br -0.2901 2.4595 'International Tables Vol C Tables 4.2.6.8 and 6.1.1.4'

loop_
_geom_angle_atom_site_label_1
_geom_angle_atom_site_label_2
_geom_angle_atom_site_label_3
_geom_angle
_geom_angle_site_symmetry_1
_geom_angle_site_symmetry_3
_geom_angle_publ_flag
C10 N1 C7 110.3(5) . . ?
C10 N1 H1' 124.8 . . ?
C7 N1 H1' 124.8 . . ?
N3 N2 C7 112.6(6) . . ?
N2 N3 C6 115.3(6) . . ?
C16 N4 C19 109.7(5) . . ?
C16 N4 H4' 125.2 . . ?
C19 N4 H4' 125.2 . . ?
N6 N5 C19 114.4(6) . . ?
N5 N6 C20 113.8(6) . . ?
C35 N7 C32 109.2(5) . . ?
C35 N7 H7' 125.4 . . ?
C32 N7 H7' 125.4 . . ?
N9 N8 C32 114.8(5) . . ?
N8 N9 C31 114.0(5) . . ?
C41 N10 C44 109.1(5) . . ?
C41 N10 H10' 125.4 . . ?
C44 N10 H10' 125.4 . . ?
N12 N11 C44 114.3(5) . . ?
N11 N12 C45 114.6(6) . . ?
C2 C1 C6 121.2(7) . . ?
C2 C1 H1 119.4 . . ?
C6 C1 H1 119.4 . . ?
C3 C2 C1 119.9(7) . . ?
C3 C2 H2 120.0 . . ?
C1 C2 H2 120.0 . . ?
C2 C3 C4 121.5(7) . . ?
C2 C3 Br1 119.6(7) . . ?
C4 C3 Br1 118.9(6) . . ?
C3 C4 C5 118.6(7) . . ?
C3 C4 H4 120.7 . . ?
C5 C4 H4 120.7 . . ?
C4 C5 C6 120.4(7) . . ?
C4 C5 H5 119.8 . . ?
C6 C5 H5 119.8 . . ?
C1 C6 C5 118.3(7) . . ?
C1 C6 N3 116.5(6) . . ?
C5 C6 N3 125.1(7) . . ?
N2 C7 N1 126.5(6) . . ?
N2 C7 C8 126.5(7) . . ?
N1 C7 C8 107.0(6) . . ?
C9 C8 C7 107.0(6) . . ?
C9 C8 H8 126.5 . . ?
C7 C8 H8 126.5 . . ?
C10 C9 C8 109.3(7) . . ?
C10 C9 H9 125.3 . . ?
C8 C9 H9 125.3 . . ?
N1 C10 C9 106.3(6) . . ?
N1 C10 C11 121.2(6) . . ?
C9 C10 C11 132.3(7) . . ?
C10 C11 C16 111.7(5) . . ?
C10 C11 C12 109.2(6) . . ?
C16 C11 C12 108.1(6) . . ?
C10 C11 C14 108.7(6) . . ?
C16 C11 C14 108.3(6) . . ?
C12 C11 C14 110.8(6) . . ?
C13 C12 C11 115.6(6) . . ?
C13 C12 H12A 108.4 . . ?
C11 C12 H12A 108.4 . . ?
C13 C12 H12B 108.4 . . ?
C11 C12 H12B 108.4 . . ?
H12A C12 H12B 107.5 . . ?
C12 C13 H13A 109.5 . . ?
C12 C13 H13B 109.5 . . ?
H13A C13 H13B 109.5 . . ?
C12 C13 H13C 109.5 . . ?
H13A C13 H13C 109.5 . . ?
H13B C13 H13C 109.5 . . ?
C15 C14 C11 114.5(7) . . ?
C15 C14 H14A 108.6 . . ?
C11 C14 H14A 108.6 . . ?
C15 C14 H14B 108.6 . . ?
C11 C14 H14B 108.6 . . ?
H14A C14 H14B 107.6 . . ?
C14 C15 H15A 109.5 . . ?
C14 C15 H15B 109.5 . . ?
H15A C15 H15B 109.5 . . ?
C14 C15 H15C 109.5 . . ?
H15A C15 H15C 109.5 . . ?
H15B C15 H15C 109.5 . . ?
C17 C16 N4 106.9(6) . . ?
C17 C16 C11 131.0(6) . . ?
N4 C16 C11 121.8(6) . . ?
C16 C17 C18 109.3(7) . . ?
C16 C17 H17 125.3 . . ?
C18 C17 H17 125.3 . . ?
C17 C18 C19 107.5(7) . . ?
C17 C18 H18 126.3 . . ?
C19 C18 H18 126.3 . . ?
N5 C19 N4 126.6(6) . . ?
N5 C19 C18 126.8(7) . . ?
N4 C19 C18 106.6(6) . . ?
C25 C20 C21 119.1(7) . . ?
C25 C20 N6 115.9(7) . . ?
C21 C20 N6 125.0(6) . . ?
C22 C21 C20 120.7(7) . . ?
C22 C21 H21 119.7 . . ?
C20 C21 H21 119.7 . . ?
C21 C22 C23 119.2(8) . . ?
C21 C22 H22 120.4 . . ?
C23 C22 H22 120.4 . . ?
C24 C23 C22 121.1(8) . . ?
C24 C23 Br2 119.3(7) . . ?
C22 C23 Br2 119.6(7) . . ?
C23 C24 C25 119.0(8) . . ?
C23 C24 H24 120.5 . . ?
C25 C24 H24 120.5 . . ?
C20 C25 C24 120.9(8) . . ?
C20 C25 H25 119.5 . . ?
C24 C25 H25 119.5 . . ?
C27 C26 C31 119.9(6) . . ?
C27 C26 H26 120.1 . . ?
C31 C26 H26 120.1 . . ?
C28 C27 C26 119.9(6) . . ?
C28 C27 H27 120.1 . . ?
C26 C27 H27 120.1 . . ?
C27 C28 C29 122.3(6) . . ?
C27 C28 Br3 118.9(6) . . ?
C29 C28 Br3 118.8(6) . . ?
C28 C29 C30 117.4(7) . . ?
C28 C29 H29 121.3 . . ?
C30 C29 H29 121.3 . . ?
C29 C30 C31 122.3(7) . . ?
C29 C30 H30 118.8 . . ?
C31 C30 H30 118.8 . . ?
C26 C31 C30 118.2(6) . . ?
C26 C31 N9 125.9(6) . . ?
C30 C31 N9 115.9(6) . . ?
N8 C32 C33 128.5(6) . . ?
N8 C32 N7 124.6(6) . . ?
C33 C32 N7 106.9(5) . . ?
C32 C33 C34 108.0(5) . . ?
C32 C33 H33 126.0 . . ?
C34 C33 H33 126.0 . . ?
C35 C34 C33 108.8(5) . . ?
C35 C34 H34 125.6 . . ?
C33 C34 H34 125.6 . . ?
N7 C35 C34 107.0(5) . . ?
N7 C35 C36 121.2(5) . . ?
C34 C35 C36 131.1(5) . . ?
C35 C36 C41 110.3(5) . . ?
C35 C36 C39 108.2(5) . . ?
C41 C36 C39 109.4(5) . . ?
C35 C36 C37 108.5(5) . . ?
C41 C36 C37 108.8(5) . . ?
C39 C36 C37 111.6(5) . . ?
C38 C37 C36 114.7(5) . . ?
C38 C37 H37A 108.6 . . ?
C36 C37 H37A 108.6 . . ?
C38 C37 H37B 108.6 . . ?
C36 C37 H37B 108.6 . . ?
H37A C37 H37B 107.6 . . ?
C37 C38 H38A 109.5 . . ?
C37 C38 H38B 109.5 . . ?
H38A C38 H38B 109.5 . . ?
C37 C38 H38C 109.5 . . ?
H38A C38 H38C 109.5 . . ?
H38B C38 H38C 109.5 . . ?
C40 C39 C36 114.4(6) . . ?
C40 C39 H39A 108.7 . . ?
C36 C39 H39A 108.7 . . ?
C40 C39 H39B 108.7 . . ?
C36 C39 H39B 108.7 . . ?
H39A C39 H39B 107.6 . . ?
C39 C40 H40A 109.5 . . ?
C39 C40 H40B 109.5 . . ?
H40A C40 H40B 109.5 . . ?
C39 C40 H40C 109.5 . . ?
H40A C40 H40C 109.5 . . ?
H40B C40 H40C 109.5 . . ?
N10 C41 C42 107.1(6) . . ?
N10 C41 C36 121.9(5) . . ?
C42 C41 C36 130.7(6) . . ?
C41 C42 C43 108.3(6) . . ?
C41 C42 H42 125.8 . . ?
C43 C42 H42 125.8 . . ?
C44 C43 C42 107.9(6) . . ?
C44 C43 H43 126.0 . . ?
C42 C43 H43 126.0 . . ?
C43 C44 N11 126.6(6) . . ?
C43 C44 N10 107.5(6) . . ?
N11 C44 N10 125.9(6) . . ?
C46 C45 C50 118.5(7) . . ?
C46 C45 N12 116.3(6) . . ?
C50 C45 N12 125.2(7) . . ?
C47 C46 C45 120.2(8) . . ?
C47 C46 H46 119.9 . . ?
C45 C46 H46 119.9 . . ?
C48 C47 C46 120.0(8) . . ?
C48 C47 H47 120.0 . . ?
C46 C47 H47 120.0 . . ?
C49 C48 C47 121.4(8) . . ?
C49 C48 Br4 119.2(7) . . ?
C47 C48 Br4 119.4(8) . . ?
C48 C49 C50 119.8(8) . . ?
C48 C49 H49 120.1 . . ?
C50 C49 H49 120.1 . . ?
C49 C50 C45 120.1(8) . . ?
C49 C50 H50 120.0 . . ?
C45 C50 H50 120.0 . . ?
Cl1 C51 Cl2 113.5(11) . . ?
Cl1 C51 Cl3 111.9(11) . . ?
Cl2 C51 Cl3 107.9(10) . . ?
Cl1 C51 H51 107.8 . . ?
Cl2 C51 H51 107.8 . . ?
Cl3 C51 H51 107.8 . . ?

loop_
_geom_bond_atom_site_label_1
_geom_bond_atom_site_label_2
_geom_bond_distance
_geom_bond_site_symmetry_2
_geom_bond_publ_flag
Br1 C3 1.887(7) . ?
Br2 C23 1.883(8) . ?
Br3 C28 1.899(7) . ?
Br4 C48 1.903(8) . ?
N1 C10 1.358(8) . ?
N1 C7 1.372(8) . ?
N1 H1' 0.8600 . ?
N2 N3 1.272(7) . ?
N2 C7 1.368(8) . ?
N3 C6 1.428(8) . ?
N4 C16 1.373(8) . ?
N4 C19 1.380(8) . ?
N4 H4' 0.8600 . ?
N5 N6 1.285(7) . ?
N5 C19 1.361(8) . ?
N6 C20 1.433(8) . ?
N7 C35 1.363(7) . ?
N7 C32 1.390(7) . ?
N7 H7' 0.8600 . ?
N8 N9 1.272(6) . ?
N8 C32 1.364(7) . ?
N9 C31 1.411(7) . ?
N10 C41 1.363(7) . ?
N10 C44 1.389(7) . ?
N10 H10' 0.8600 . ?
N11 N12 1.264(7) . ?
N11 C44 1.373(8) . ?
N12 C45 1.434(8) . ?
C1 C2 1.374(9) . ?
C1 C6 1.382(9) . ?
C1 H1 0.9300 . ?
C2 C3 1.364(10) . ?
C2 H2 0.9300 . ?
C3 C4 1.381(10) . ?
C4 C5 1.397(10) . ?
C4 H4 0.9300 . ?
C5 C6 1.408(9) . ?
C5 H5 0.9300 . ?
C7 C8 1.384(9) . ?
C8 C9 1.381(9) . ?
C8 H8 0.9300 . ?
C9 C10 1.377(9) . ?
C9 H9 0.9300 . ?
C10 C11 1.500(9) . ?
C11 C16 1.516(9) . ?
C11 C12 1.535(9) . ?
C11 C14 1.564(9) . ?
C12 C13 1.531(10) . ?
C12 H12A 0.9700 . ?
C12 H12B 0.9700 . ?
C13 H13A 0.9600 . ?
C13 H13B 0.9600 . ?
C13 H13C 0.9600 . ?
C14 C15 1.539(11) . ?
C14 H14A 0.9700 . ?
C14 H14B 0.9700 . ?
C15 H15A 0.9600 . ?
C15 H15B 0.9600 . ?
C15 H15C 0.9600 . ?
C16 C17 1.371(9) . ?
C17 C18 1.377(10) . ?
C17 H17 0.9300 . ?
C18 C19 1.397(9) . ?
C18 H18 0.9300 . ?
C20 C25 1.374(9) . ?
C20 C21 1.387(9) . ?
C21 C22 1.378(10) . ?
C21 H21 0.9300 . ?
C22 C23 1.381(11) . ?
C22 H22 0.9300 . ?
C23 C24 1.372(11) . ?
C24 C25 1.387(10) . ?
C24 H24 0.9300 . ?
C25 H25 0.9300 . ?
C26 C27 1.382(8) . ?
C26 C31 1.392(8) . ?
C26 H26 0.9300 . ?
C27 C28 1.376(10) . ?
C27 H27 0.9300 . ?
C28 C29 1.377(10) . ?
C29 C30 1.377(9) . ?
C29 H29 0.9300 . ?
C30 C31 1.406(9) . ?
C30 H30 0.9300 . ?
C32 C33 1.371(8) . ?
C33 C34 1.377(8) . ?
C33 H33 0.9300 . ?
C34 C35 1.377(8) . ?
C34 H34 0.9300 . ?
C35 C36 1.516(8) . ?
C36 C41 1.516(8) . ?
C36 C39 1.547(8) . ?
C36 C37 1.547(8) . ?
C37 C38 1.538(9) . ?
C37 H37A 0.9700 . ?
C37 H37B 0.9700 . ?
C38 H38A 0.9600 . ?
C38 H38B 0.9600 . ?
C38 H38C 0.9600 . ?
C39 C40 1.540(8) . ?
C39 H39A 0.9700 . ?
C39 H39B 0.9700 . ?
C40 H40A 0.9600 . ?
C40 H40B 0.9600 . ?
C40 H40C 0.9600 . ?
C41 C42 1.384(8) . ?
C42 C43 1.386(9) . ?
C42 H42 0.9300 . ?
C43 C44 1.366(9) . ?
C43 H43 0.9300 . ?
C45 C46 1.388(9) . ?
C45 C50 1.405(9) . ?
C46 C47 1.375(10) . ?
C46 H46 0.9300 . ?
C47 C48 1.366(11) . ?
C47 H47 0.9300 . ?
C48 C49 1.354(11) . ?
C49 C50 1.378(10) . ?
C49 H49 0.9300 . ?
C50 H50 0.9300 . ?
Cl1 C51 1.641(17) . ?
Cl2 C51 1.680(17) . ?
Cl3 C51 1.778(16) . ?
C51 H51 0.9800 . ?

loop_
_geom_torsion_atom_site_label_1
_geom_torsion_atom_site_label_2
_geom_torsion_atom_site_label_3
_geom_torsion_atom_site_label_4
_geom_torsion
_geom_torsion_site_symmetry_1
_geom_torsion_site_symmetry_2
_geom_torsion_site_symmetry_3
_geom_torsion_site_symmetry_4
_geom_torsion_publ_flag
C7 N2 N3 C6 -174.4(5) . . . . ?
C19 N5 N6 C20 -177.0(5) . . . . ?
C32 N8 N9 C31 -174.5(5) . . . . ?
C44 N11 N12 C45 -179.9(5) . . . . ?
C6 C1 C2 C3 0.2(11) . . . . ?
C1 C2 C3 C4 -0.1(11) . . . . ?
C1 C2 C3 Br1 -179.5(5) . . . . ?
C2 C3 C4 C5 -0.2(11) . . . . ?
Br1 C3 C4 C5 179.3(5) . . . . ?
C3 C4 C5 C6 0.4(11) . . . . ?
C2 C1 C6 C5 0.0(10) . . . . ?
C2 C1 C6 N3 179.7(6) . . . . ?
C4 C5 C6 C1 -0.3(10) . . . . ?
C4 C5 C6 N3 -179.9(6) . . . . ?
N2 N3 C6 C1 177.4(6) . . . . ?
N2 N3 C6 C5 -2.9(9) . . . . ?
N3 N2 C7 N1 11.4(9) . . . . ?
N3 N2 C7 C8 -171.0(7) . . . . ?
C10 N1 C7 N2 177.7(6) . . . . ?
C10 N1 C7 C8 -0.3(7) . . . . ?
N2 C7 C8 C9 -179.1(7) . . . . ?
N1 C7 C8 C9 -1.1(8) . . . . ?
C7 C8 C9 C10 2.1(9) . . . . ?
C7 N1 C10 C9 1.6(7) . . . . ?
C7 N1 C10 C11 -174.3(6) . . . . ?
C8 C9 C10 N1 -2.3(8) . . . . ?
C8 C9 C10 C11 172.9(7) . . . . ?
N1 C10 C11 C16 -55.0(8) . . . . ?
C9 C10 C11 C16 130.4(8) . . . . ?
N1 C10 C11 C12 64.5(8) . . . . ?
C9 C10 C11 C12 -110.1(9) . . . . ?
N1 C10 C11 C14 -174.5(6) . . . . ?
C9 C10 C11 C14 10.8(11) . . . . ?
C10 C11 C12 C13 54.7(9) . . . . ?
C16 C11 C12 C13 176.4(7) . . . . ?
C14 C11 C12 C13 -65.0(9) . . . . ?
C10 C11 C14 C15 176.2(8) . . . . ?
C16 C11 C14 C15 54.5(9) . . . . ?
C12 C11 C14 C15 -63.9(9) . . . . ?
C19 N4 C16 C17 0.9(7) . . . . ?
C19 N4 C16 C11 -173.6(6) . . . . ?
C10 C11 C16 C17 137.9(8) . . . . ?
C12 C11 C16 C17 17.8(10) . . . . ?
C14 C11 C16 C17 -102.3(9) . . . . ?
C10 C11 C16 N4 -49.0(8) . . . . ?
C12 C11 C16 N4 -169.1(6) . . . . ?
C14 C11 C16 N4 70.8(8) . . . . ?
N4 C16 C17 C18 -1.0(9) . . . . ?
C11 C16 C17 C18 172.9(7) . . . . ?
C16 C17 C18 C19 0.6(9) . . . . ?
N6 N5 C19 N4 8.8(10) . . . . ?
N6 N5 C19 C18 -170.8(7) . . . . ?
C16 N4 C19 N5 179.8(6) . . . . ?
C16 N4 C19 C18 -0.6(8) . . . . ?
C17 C18 C19 N5 179.6(7) . . . . ?
C17 C18 C19 N4 -0.1(9) . . . . ?
N5 N6 C20 C25 -178.1(6) . . . . ?
N5 N6 C20 C21 3.7(9) . . . . ?
C25 C20 C21 C22 1.5(11) . . . . ?
N6 C20 C21 C22 179.7(6) . . . . ?
C20 C21 C22 C23 -0.3(11) . . . . ?
C21 C22 C23 C24 -0.8(13) . . . . ?
C21 C22 C23 Br2 -179.0(6) . . . . ?
C22 C23 C24 C25 0.8(13) . . . . ?
Br2 C23 C24 C25 179.0(6) . . . . ?
C21 C20 C25 C24 -1.6(12) . . . . ?
N6 C20 C25 C24 -179.9(7) . . . . ?
C23 C24 C25 C20 0.5(13) . . . . ?
C31 C26 C27 C28 2.4(10) . . . . ?
C26 C27 C28 C29 -1.9(12) . . . . ?
C26 C27 C28 Br3 179.8(5) . . . . ?
C27 C28 C29 C30 0.9(13) . . . . ?
Br3 C28 C29 C30 179.3(6) . . . . ?
C28 C29 C30 C31 -0.6(12) . . . . ?
C27 C26 C31 C30 -2.1(10) . . . . ?
C27 C26 C31 N9 178.4(6) . . . . ?
C29 C30 C31 C26 1.2(11) . . . . ?
C29 C30 C31 N9 -179.2(7) . . . . ?
N8 N9 C31 C26 -7.2(9) . . . . ?
N8 N9 C31 C30 173.3(6) . . . . ?
N9 N8 C32 C33 -170.9(7) . . . . ?
N9 N8 C32 N7 9.0(9) . . . . ?
C35 N7 C32 N8 179.3(6) . . . . ?
C35 N7 C32 C33 -0.8(7) . . . . ?
N8 C32 C33 C34 179.9(6) . . . . ?
N7 C32 C33 C34 0.0(8) . . . . ?
C32 C33 C34 C35 0.8(8) . . . . ?
C32 N7 C35 C34 1.3(7) . . . . ?
C32 N7 C35 C36 -170.1(5) . . . . ?
C33 C34 C35 N7 -1.3(7) . . . . ?
C33 C34 C35 C36 168.9(6) . . . . ?
N7 C35 C36 C41 -55.7(7) . . . . ?
C34 C35 C36 C41 135.2(7) . . . . ?
N7 C35 C36 C39 -175.4(5) . . . . ?
C34 C35 C36 C39 15.6(9) . . . . ?
N7 C35 C36 C37 63.4(7) . . . . ?
C34 C35 C36 C37 -105.6(7) . . . . ?
C35 C36 C37 C38 52.3(7) . . . . ?
C41 C36 C37 C38 172.3(5) . . . . ?
C39 C36 C37 C38 -66.8(7) . . . . ?
C35 C36 C39 C40 175.3(6) . . . . ?
C41 C36 C39 C40 55.1(7) . . . . ?
C37 C36 C39 C40 -65.4(7) . . . . ?
C44 N10 C41 C42 -0.1(7) . . . . ?
C44 N10 C41 C36 -175.5(5) . . . . ?
C35 C36 C41 N10 -49.8(7) . . . . ?
C39 C36 C41 N10 69.1(7) . . . . ?
C37 C36 C41 N10 -168.7(5) . . . . ?
C35 C36 C41 C42 136.0(7) . . . . ?
C39 C36 C41 C42 -105.1(7) . . . . ?
C37 C36 C41 C42 17.1(9) . . . . ?
N10 C41 C42 C43 -0.1(7) . . . . ?
C36 C41 C42 C43 174.8(6) . . . . ?
C41 C42 C43 C44 0.2(8) . . . . ?
C42 C43 C44 N11 177.8(6) . . . . ?
C42 C43 C44 N10 -0.3(8) . . . . ?
N12 N11 C44 C43 -170.7(7) . . . . ?
N12 N11 C44 N10 7.1(9) . . . . ?
C41 N10 C44 C43 0.2(7) . . . . ?
C41 N10 C44 N11 -177.9(6) . . . . ?
N11 N12 C45 C46 177.3(6) . . . . ?
N11 N12 C45 C50 -5.5(10) . . . . ?
C50 C45 C46 C47 -1.2(12) . . . . ?
N12 C45 C46 C47 176.2(7) . . . . ?
C45 C46 C47 C48 0.0(13) . . . . ?
C46 C47 C48 C49 1.1(14) . . . . ?
C46 C47 C48 Br4 179.6(7) . . . . ?
C47 C48 C49 C50 -1.0(14) . . . . ?
Br4 C48 C49 C50 -179.5(7) . . . . ?
C48 C49 C50 C45 -0.2(13) . . . . ?
C46 C45 C50 C49 1.3(12) . . . . ?
N12 C45 C50 C49 -175.8(7) . . . . ?

loop_
_cod_related_entry_id
_cod_related_entry_database
_cod_related_entry_code
1 ChemSpider 30653611
